data_2310797
loop_
_publ_author_name
'Cavalca, L.'
'Nardelli, M.'
'Branchi, G.'

_publ_section_title
;
 The crystal structure of monothiosemicarbazide-zinc chloride
;
_journal_coden_ASTM ACCRA9
_journal_issue 9
_journal_name_full 'Acta Crystallographica'
_journal_page_first 688
_journal_page_last 693
_journal_paper_doi 10.1107/s0365110x60001679
_journal_volume 13
_journal_year 1960
_chemical_formula_sum 'C H5 Cl2 N3 S Zn'
_chemical_name_systematic 'Zn (S C (N H2) N H N H2) Cl2'
_space_group_IT_number 62
_symmetry_space_group_name_Hall '-P 2ac 2n'
_symmetry_space_group_name_H-M 'P n m a'
_cell_angle_alpha 90
_cell_angle_beta 90
_cell_angle_gamma 90
_cell_formula_units_Z 8
_cell_length_a 11.92
_cell_length_b 7.28
_cell_length_c 15.46
_cell_volume 1341.582
_cod_data_source_file Cavalca_ACCRA9_1960_999.cif
_cod_data_source_block C1H5Cl2N3S1Zn1
_cod_depositor_comments
;
 Marking attached hydrogen atoms.

 Antanas Vaitkus,
 2017-11-30
;
_cod_original_formula_sum 'C1 H5 Cl2 N3 S1 Zn1'
_cod_database_code 2310797

loop_
_symmetry_equiv_pos_as_xyz
x,y,z
-x+1/2,-y,z+1/2
x+1/2,-y+1/2,-z+1/2
-x,y+1/2,-z
-x,-y,-z
x-1/2,y,-z-1/2
-x-1/2,y-1/2,z-1/2
x,-y-1/2,z

loop_
_atom_site_label
_atom_site_type_symbol
_atom_site_fract_x
_atom_site_fract_y
_atom_site_fract_z
_atom_site_occupancy
_atom_site_U_iso_or_equiv
_atom_site_attached_hydrogens
Zn1 Zn 0.383 0.25 0.1945 1 0.0 0
Zn2 Zn 0.337 0.75 0.4881 1 0.0 0
Cl1 Cl 0.4383 0.004 0.1189 1 0.0 0
Cl2 Cl 0.372 0.496 0.5661 1 0.0 0
S1 S 0.2112 0.25 0.2603 1 0.0 0
S2 S 0.3867 0.75 0.3445 1 0.0 0
C1 C 0.261 0.25 0.365 1 0.0 0
C2 C 0.25 0.75 0.308 1 0.0 0
N1 N 0.195 0.25 0.432 1 0.0 2
N2 N 0.367 0.25 0.378 1 0.0 1
N3 N 0.459 0.25 0.317 1 0.0 2
N4 N 0.229 0.75 0.228 1 0.0 2
N5 N 0.172 0.75 0.364 1 0.0 1
N6 N 0.168 0.75 0.454 1 0.0 2
